data_1574211
loop_
_publ_author_name
'Tomer, Kanishk'
'Schnakenburg, Gregor'
'Das, Ujjal'
'Filippou, Alexander C.'

_publ_section_title
;
 Metal--silicon triple bonds: reactivity of the silylidyne complexes
 [Cp*(CO)2M\\tb Si--Tbb] (M = Cr -- W)
;
_journal_issue 18
_journal_name_full 'Chemical Science'
_journal_page_first 7773
_journal_page_last 7793
_journal_paper_doi 10.1039/D5SC01063B
_journal_volume 16
_journal_year 2025
_chemical_formula_moiety 'C44 H84 Mo N4 O2 Si7'
_chemical_formula_sum 'C44 H84 Mo N4 O2 Si7'
_chemical_formula_weight 993.72
_chemical_name_systematic KT-167
_space_group_crystal_system monoclinic
_space_group_IT_number 14
_space_group_name_Hall '-P 2yn'
_space_group_name_H-M_alt 'P 1 21/n 1'
_atom_sites_solution_hydrogens geom
_audit_creation_date 2024-08-01
_audit_creation_method
;
Olex2 1.5
(compiled 2024.02.16 svn.r378c4104 for OlexSys, GUI svn.r6928)
;
_audit_update_record
;
2025-02-04 deposited with the CCDC.	2025-03-24 downloaded from the CCDC.
;
_cell_angle_alpha 90
_cell_angle_beta 118.635(2)
_cell_angle_gamma 90
_cell_formula_units_Z 4
_cell_length_a 12.1671(3)
_cell_length_b 42.6785(10)
_cell_length_c 12.6572(4)
_cell_measurement_reflns_used 20405
_cell_measurement_temperature 123(2)
_cell_measurement_theta_max 29.58
_cell_measurement_theta_min 2.70
_cell_volume 5768.7(3)
_computing_cell_refinement 'X-Area Recipe 2.0.1 (STOE, 2023)'
_computing_data_collection 'X-Area WinXpose 2.0.29.0 (STOE, 2023)'
_computing_data_reduction
;
X-Area Integrate 2.5.15.0 (STOE, 2023)
X-Area LANA 2.7.12 (STOE, 2023)
;
_computing_molecular_graphics 'Olex2 1.5 (Dolomanov et al., 2009)'
_computing_publication_material 'Olex2 1.5 (Dolomanov et al., 2009)'
_computing_structure_refinement 'XL  (Sheldrick, 2008)'
_diffrn_ambient_temperature 123(2)
_diffrn_detector 'image plate (34 cm diameter)'
_diffrn_detector_area_resol_mean 6.67
_diffrn_detector_type STOE
_diffrn_measured_fraction_theta_full 0.999
_diffrn_measured_fraction_theta_max 0.999
_diffrn_measurement_device '2-circle goniometer'
_diffrn_measurement_device_type 'STOE IPDS 2T'
_diffrn_measurement_method 'rotation method, \w scans'
_diffrn_radiation_collimation '0.5 mm diameter, monocapillary'
_diffrn_radiation_monochromator 'plane graphite'
_diffrn_radiation_polarisn_norm 0
_diffrn_radiation_type 'Mo K\a'
_diffrn_radiation_wavelength 0.71073
_diffrn_reflns_av_R_equivalents 0.0264
_diffrn_reflns_av_unetI/netI 0.0213
_diffrn_reflns_Laue_measured_fraction_full 0.999
_diffrn_reflns_Laue_measured_fraction_max 0.999
_diffrn_reflns_limit_h_max 14
_diffrn_reflns_limit_h_min -14
_diffrn_reflns_limit_k_max 51
_diffrn_reflns_limit_k_min -51
_diffrn_reflns_limit_l_max 15
_diffrn_reflns_limit_l_min -15
_diffrn_reflns_number 43029
_diffrn_reflns_point_group_measured_fraction_full 0.999
_diffrn_reflns_point_group_measured_fraction_max 0.999
_diffrn_reflns_theta_full 25.242
_diffrn_reflns_theta_max 25.249
_diffrn_reflns_theta_min 2.133
_diffrn_source 'sealed X-ray tube, 12 x 0.4 mm long-fine focus'
_diffrn_source_current 40
_diffrn_source_power 2.00
_diffrn_source_voltage 50
_exptl_absorpt_coefficient_mu 0.407
_exptl_absorpt_correction_T_max 0.9062
_exptl_absorpt_correction_T_min 0.7942
_exptl_absorpt_correction_type multi-scan
_exptl_absorpt_process_details
;
STOE X-Red32, absorption correction by Gaussian integration, analogous to
P. Coppens in: F. R. Ahmed (Editor), "Crystallographic Computing", Munksgaard,
Copenhagen (1970), 255 - 270. Afterwards scaling of reflection intensities was
performed within STOE LANA. J. Koziskova, F. Hahn, J. Richter, J. Kozisek, Acta
Chimica Slovaca, vol. 9, no. 2, 2016, pp. 136 - 140.
Finally a spherical absorption correction was done within STOE LANA.
;
_exptl_crystal_colour 'clear red'
_exptl_crystal_colour_lustre clear
_exptl_crystal_colour_primary red
_exptl_crystal_density_diffrn 1.144
_exptl_crystal_density_method 'not measured'
_exptl_crystal_description block
_exptl_crystal_F_000 2128
_exptl_crystal_size_max 0.27
_exptl_crystal_size_mid 0.22
_exptl_crystal_size_min 0.13
_refine_diff_density_max 2.633
_refine_diff_density_min -0.967
_refine_diff_density_rms 0.110
_refine_ls_extinction_method none
_refine_ls_goodness_of_fit_ref 1.031
_refine_ls_hydrogen_treatment constr
_refine_ls_matrix_type full
_refine_ls_number_parameters 578
_refine_ls_number_reflns 10458
_refine_ls_number_restraints 674
_refine_ls_restrained_S_all 1.123
_refine_ls_R_factor_all 0.0863
_refine_ls_R_factor_gt 0.0761
_refine_ls_shift/su_max 0.001
_refine_ls_shift/su_mean 0.000
_refine_ls_structure_factor_coef Fsqd
_refine_ls_weighting_details 'w=1/[\s^2^(Fo^2^)+(0.0739P)^2^+32.7690P] where P=(Fo^2^+2Fc^2^)/3'
_refine_ls_weighting_scheme calc
_refine_ls_wR_factor_gt 0.1797
_refine_ls_wR_factor_ref 0.1874
_reflns_Friedel_coverage 0.000
_reflns_number_gt 9166
_reflns_number_total 10458
_reflns_threshold_expression 'I > 2\s(I)'
_cod_data_source_file d5sc01063b2.cif
_cod_data_source_block 4-Mo
_cod_depositor_comments 'Adding full bibliography for 1574207--1574214.cif.'
_cod_database_code 1574211
_shelx_shelxl_version_number 2019/1
_shelx_space_group_comment
;
The symmetry employed for this shelxl refinement is uniquely defined
by the following loop, which should always be used as a source of
symmetry information in preference to the above space-group names.
They are only intended as comments.
;
_shelx_estimated_absorpt_t_max 0.949
_shelx_estimated_absorpt_t_min 0.898
_olex2_refinement_description
;
1. Fixed Uiso
 At 1.2 times of:
  All C(H) groups, All C(H,H) groups
 At 1.5 times of:
  All C(H,H,H) groups, All C(H,H,H,H,H,H) groups
2. Rigid bond restraints
 Si2, C10
 with sigma for 1-2 distances of 0.001 and sigma for 1-3 distances of 0.001
 Si6, C28
 with sigma for 1-2 distances of 0.001 and sigma for 1-3 distances of 0.001
 N4, C29
 with sigma for 1-2 distances of 0.001 and sigma for 1-3 distances of 0.001
 C14, C16
 with sigma for 1-2 distances of 0.001 and sigma for 1-3 distances of 0.001
 C36, C41
 with sigma for 1-2 distances of 0.001 and sigma for 1-3 distances of 0.001
 Si3, C11
 with sigma for 1-2 distances of 0.001 and sigma for 1-3 distances of 0.001
 C3, C12
 with sigma for 1-2 distances of 0.001 and sigma for 1-3 distances of 0.001
 Si5, C23
 with sigma for 1-2 distances of 0.001 and sigma for 1-3 distances of 0.001
 C35, C36
 with sigma for 1-2 distances of 0.001 and sigma for 1-3 distances of 0.001
 Mo, C36
 with sigma for 1-2 distances of 0.001 and sigma for 1-3 distances of 0.001
 Mo, C37
 with sigma for 1-2 distances of 0.001 and sigma for 1-3 distances of 0.001
 Si3, C12
 with sigma for 1-2 distances of 0.001 and sigma for 1-3 distances of 0.001
 Si3, C13
 with sigma for 1-2 distances of 0.001 and sigma for 1-3 distances of 0.001
 C37, C42
 with sigma for 1-2 distances of 0.001 and sigma for 1-3 distances of 0.001
3. Uiso/Uaniso restraints and constraints
Uanis(C31S) \\sim Ueq, Uanis(C13) \\sim Ueq, Uanis(C16) \\sim Ueq, Uanis(C15)
\\sim Ueq, Uanis(C9) \\sim Ueq, Uanis(C26) \\sim Ueq, Uanis(C28) \\sim Ueq,
Uanis(C41) \\sim Ueq, Uanis(C42) \\sim Ueq: with sigma of 0.001 and sigma for
terminal atoms of 0.002
Uanis(C30S) \\sim Ueq, Uanis(C30) \\sim Ueq, Uanis(C29) \\sim Ueq, Uanis(C10)
\\sim Ueq: with sigma of 0.001 and sigma for terminal atoms of 0.002
Uanis(C11) \\sim Ueq, Uanis(C12) \\sim Ueq, Uanis(Si3) \\sim Ueq: with sigma of
0.001 and sigma for terminal atoms of 0.002
Uanis(C37) \\sim Ueq, Uanis(C36) \\sim Ueq, Uanis(C23) \\sim Ueq: with sigma of
0.001 and sigma for terminal atoms of 0.002
4. Rigid body (RIGU) restrains
 All non-hydrogen atoms
 with sigma for 1-2 distances of 0.05 and sigma for 1-3 distances of 0.05
5. Others
 Sof(Si7S)=Sof(H29A)=Sof(C30S)=Sof(H30D)=Sof(H30E)=Sof(H30F)=Sof(C31S)=
 Sof(H31D)=Sof(H31E)=Sof(H31F)=Sof(H32D)=Sof(H32E)=Sof(H32F)=1-FVAR(1)
 Sof(Si7)=Sof(H29)=Sof(C30)=Sof(H30A)=Sof(H30B)=Sof(H30C)=Sof(C31)=Sof(H31A)=
 Sof(H31B)=Sof(H31C)=Sof(H32A)=Sof(H32B)=Sof(H32C)=FVAR(1)
6.a Ternary CH refined with riding coordinates:
 C7(H7), C18(H18)
6.b Me refined with riding coordinates:
 C32(H32A,H32B,H32C), C32(H32D,H32E,H32F)
6.c Aromatic/amide H refined with riding coordinates:
 C3(H3), C5(H5), C25(H25), C29(H29), C29(H29A)
6.d Idealised Me refined as rotating group:
 C8(H8A,H8B,H8C), C9(H9A,H9B,H9C), C10(H10A,H10B,H10C), C11(H11A,H11B,H11C),
 C12(H12A,H12B,H12C), C13(H13A,H13B,H13C), C15(H15A,H15B,H15C), C16(H16A,H16B,
 H16C), C17(H17A,H17B,H17C), C19(H19A,H19B,H19C), C20(H20A,H20B,H20C), C21(H21A,
 H21B,H21C), C22(H22A,H22B,H22C), C23(H23A,H23B,H23C), C24(H24A,H24B,H24C),
 C26(H26A,H26B,H26C), C27(H27A,H27B,H27C), C28(H28A,H28B,H28C), C30(H30A,H30B,
 H30C), C30S(H30D,H30E,H30F), C31(H31A,H31B,H31C), C31S(H31D,H31E,H31F),
 C38(H38A,H38B,H38C), C39(H39A,H39B,H39C), C40(H40A,H40B,H40C), C41(H41A,H41B,
 H41C), C42(H42A,H42B,H42C)
;
_olex2_submission_special_instructions 'No special instructions were received'

loop_
_space_group_symop_operation_xyz
'x, y, z'
'-x+1/2, y+1/2, -z+1/2'
'-x, -y, -z'
'x-1/2, -y-1/2, z-1/2'

loop_
_atom_site_label
_atom_site_type_symbol
_atom_site_fract_x
_atom_site_fract_y
_atom_site_fract_z
_atom_site_U_iso_or_equiv
_atom_site_adp_type
_atom_site_occupancy
_atom_site_site_symmetry_order
_atom_site_calc_flag
_atom_site_refinement_flags_posn
_atom_site_refinement_flags_adp
_atom_site_refinement_flags_occupancy
_atom_site_disorder_assembly
_atom_site_disorder_group
Mo Mo 0.29532(4) 0.43283(2) 0.69059(4) 0.02932(14) Uani 1 1 d . U . . .
Si1 Si 0.40862(11) 0.38241(3) 0.61361(11) 0.0225(3) Uani 1 1 d . . . . .
Si2 Si 0.11026(14) 0.33116(5) 0.31495(16) 0.0597(5) Uani 1 1 d . U . . .
Si3 Si 0.21269(16) 0.29583(4) 0.57491(18) 0.0517(4) Uani 1 1 d . U . . .
Si4 Si 0.73620(12) 0.39524(3) 0.57689(13) 0.0327(3) Uani 1 1 d . . . . .
Si5 Si 0.79812(12) 0.34870(3) 0.80465(12) 0.0337(3) Uani 1 1 d . U . . .
Si6 Si 0.14509(17) 0.45118(4) 0.20727(17) 0.0560(5) Uani 1 1 d . U . . .
Si7 Si 0.5680(2) 0.36560(6) 1.0931(2) 0.0414(9) Uani 0.607(6) 1 d . . P A 1
Si7S Si 0.5004(4) 0.34301(11) 1.0581(3) 0.0476(14) Uani 0.393(6) 1 d . . P A 2
O1 O 0.0123(3) 0.43598(10) 0.5026(4) 0.0541(11) Uani 1 1 d . . . . .
O2 O 0.1453(4) 0.39912(11) 0.7989(4) 0.0588(12) Uani 1 1 d . . . . .
N1 N 0.3264(3) 0.41377(9) 0.5417(4) 0.0285(8) Uani 1 1 d . . . . .
N2 N 0.2847(4) 0.41898(10) 0.4206(4) 0.0351(9) Uani 1 1 d . . . . .
N3 N 0.4206(3) 0.39112(9) 0.7459(3) 0.0283(8) Uani 1 1 d . . . . .
N4 N 0.4813(5) 0.37280(12) 0.8469(4) 0.0489(12) Uani 1 1 d . U . . .
C1 C 0.4558(4) 0.34797(9) 0.5581(4) 0.0223(9) Uani 1 1 d . . . . .
C2 C 0.3675(4) 0.32468(11) 0.4927(4) 0.0275(9) Uani 1 1 d . . . . .
C3 C 0.4043(5) 0.30001(11) 0.4449(5) 0.0340(11) Uani 1 1 d . . . . .
H3 H 0.345040 0.284227 0.400332 0.041 Uiso 1 1 calc R U . . .
C4 C 0.5252(4) 0.29770(10) 0.4602(4) 0.0284(10) Uani 1 1 d . . . . .
C5 C 0.6118(4) 0.32061(10) 0.5282(4) 0.0248(9) Uani 1 1 d . . . . .
H5 H 0.694974 0.319099 0.540457 0.030 Uiso 1 1 calc R U . . .
C6 C 0.5801(4) 0.34576(9) 0.5790(4) 0.0215(8) Uani 1 1 d . . . . .
C7 C 0.2359(4) 0.32625(12) 0.4767(5) 0.0334(11) Uani 1 1 d . . . . .
H7 H 0.234548 0.346652 0.514969 0.040 Uiso 1 1 calc R U . . .
C8 C -0.0014(6) 0.3612(2) 0.3150(7) 0.070(2) Uani 1 1 d . . . . .
H8A H -0.045792 0.352720 0.356081 0.106 Uiso 1 1 calc R U . . .
H8B H -0.062077 0.366547 0.231859 0.106 Uiso 1 1 calc R U . . .
H8C H 0.044936 0.380010 0.357142 0.106 Uiso 1 1 calc R U . . .
C9 C 0.1845(8) 0.3462(2) 0.2263(8) 0.084(2) Uani 1 1 d . U . . .
H9A H 0.231580 0.365293 0.263917 0.127 Uiso 1 1 calc R U . . .
H9B H 0.119434 0.350844 0.143991 0.127 Uiso 1 1 calc R U . . .
H9C H 0.241474 0.330268 0.224102 0.127 Uiso 1 1 calc R U . . .
C10 C 0.0247(8) 0.2940(2) 0.2468(8) 0.0833(17) Uani 1 1 d . U . . .
H10A H 0.084830 0.277647 0.255507 0.125 Uiso 1 1 calc R U . . .
H10B H -0.033381 0.297429 0.161177 0.125 Uiso 1 1 calc R U . . .
H10C H -0.022401 0.287561 0.287863 0.125 Uiso 1 1 calc R U . . .
C11 C 0.0583(6) 0.30272(18) 0.5674(7) 0.0651(15) Uani 1 1 d . U . . .
H11A H 0.058234 0.323331 0.601514 0.098 Uiso 1 1 calc R U . . .
H11B H 0.042933 0.286456 0.613433 0.098 Uiso 1 1 calc R U . . .
H11C H -0.007791 0.302008 0.483271 0.098 Uiso 1 1 calc R U . . .
C12 C 0.2201(8) 0.25448(17) 0.5314(7) 0.0727(16) Uani 1 1 d . U . . .
H12A H 0.161275 0.251589 0.445664 0.109 Uiso 1 1 calc R U . . .
H12B H 0.197721 0.240349 0.579092 0.109 Uiso 1 1 calc R U . . .
H12C H 0.305262 0.249762 0.546496 0.109 Uiso 1 1 calc R U . . .
C13 C 0.3417(9) 0.2995(2) 0.7320(8) 0.0858(16) Uani 1 1 d . U . . .
H13A H 0.422224 0.296446 0.733501 0.129 Uiso 1 1 calc R U . . .
H13B H 0.331426 0.283652 0.782538 0.129 Uiso 1 1 calc R U . . .
H13C H 0.339425 0.320449 0.762852 0.129 Uiso 1 1 calc R U . . .
C14 C 0.5642(5) 0.26961(12) 0.4097(5) 0.0415(11) Uani 1 1 d . U . . .
C15 C 0.4569(7) 0.25882(17) 0.2900(6) 0.0633(17) Uani 1 1 d . U . . .
H15A H 0.386151 0.252284 0.301473 0.095 Uiso 1 1 calc R U . . .
H15B H 0.484728 0.241118 0.259413 0.095 Uiso 1 1 calc R U . . .
H15C H 0.430888 0.276103 0.232023 0.095 Uiso 1 1 calc R U . . .
C16 C 0.6777(7) 0.27626(18) 0.3951(7) 0.0682(17) Uani 1 1 d . U . . .
H16A H 0.696663 0.257921 0.360075 0.102 Uiso 1 1 calc R U . . .
H16B H 0.749382 0.280859 0.473947 0.102 Uiso 1 1 calc R U . . .
H16C H 0.661025 0.294338 0.341793 0.102 Uiso 1 1 calc R U . . .
C17 C 0.5938(8) 0.24228(16) 0.4992(7) 0.074(2) Uani 1 1 d . . . . .
H17A H 0.662124 0.248366 0.578121 0.111 Uiso 1 1 calc R U . . .
H17B H 0.618942 0.223849 0.469768 0.111 Uiso 1 1 calc R U . . .
H17C H 0.519141 0.237265 0.506557 0.111 Uiso 1 1 calc R U . . .
C18 C 0.6784(4) 0.36868(10) 0.6599(4) 0.0261(9) Uani 1 1 d . . . . .
H18 H 0.632286 0.383132 0.687093 0.031 Uiso 1 1 calc R U . . .
C19 C 0.5963(5) 0.41478(13) 0.4529(5) 0.0435(13) Uani 1 1 d . . . . .
H19A H 0.536612 0.398827 0.401652 0.065 Uiso 1 1 calc R U . . .
H19B H 0.622658 0.427528 0.404550 0.065 Uiso 1 1 calc R U . . .
H19C H 0.556389 0.428238 0.487399 0.065 Uiso 1 1 calc R U . . .
C20 C 0.8235(6) 0.37360(14) 0.5120(6) 0.0520(15) Uani 1 1 d . . . . .
H20A H 0.894635 0.362545 0.576389 0.078 Uiso 1 1 calc R U . . .
H20B H 0.854135 0.388495 0.473100 0.078 Uiso 1 1 calc R U . . .
H20C H 0.767511 0.358427 0.452331 0.078 Uiso 1 1 calc R U . . .
C21 C 0.8403(5) 0.42568(12) 0.6841(6) 0.0483(14) Uani 1 1 d . . . . .
H21A H 0.796229 0.436222 0.721654 0.073 Uiso 1 1 calc R U . . .
H21B H 0.863081 0.441077 0.640483 0.073 Uiso 1 1 calc R U . . .
H21C H 0.916358 0.415703 0.746548 0.073 Uiso 1 1 calc R U . . .
C22 C 0.9439(5) 0.33694(14) 0.8021(6) 0.0519(15) Uani 1 1 d . . . . .
H22A H 0.922906 0.323024 0.733441 0.078 Uiso 1 1 calc R U . . .
H22B H 0.999416 0.325956 0.876953 0.078 Uiso 1 1 calc R U . . .
H22C H 0.986339 0.355655 0.794535 0.078 Uiso 1 1 calc R U . . .
C23 C 0.8382(6) 0.37676(15) 0.9310(5) 0.0534(13) Uani 1 1 d . U . . .
H23A H 0.870565 0.396213 0.915071 0.080 Uiso 1 1 calc R U . . .
H23B H 0.902176 0.367465 1.006302 0.080 Uiso 1 1 calc R U . . .
H23C H 0.763058 0.381348 0.937979 0.080 Uiso 1 1 calc R U . . .
C24 C 0.7256(5) 0.31336(14) 0.8309(5) 0.0445(13) Uani 1 1 d . . . . .
H24A H 0.647763 0.319256 0.830860 0.067 Uiso 1 1 calc R U . . .
H24B H 0.783606 0.304096 0.908853 0.067 Uiso 1 1 calc R U . . .
H24C H 0.707204 0.298052 0.766812 0.067 Uiso 1 1 calc R U . . .
C25 C 0.2095(5) 0.44229(13) 0.3713(5) 0.0423(13) Uani 1 1 d . . . . .
H25 H 0.186579 0.455114 0.418949 0.051 Uiso 1 1 calc R U . . .
C26 C 0.1496(8) 0.49509(19) 0.1936(8) 0.077(2) Uani 1 1 d . U . . .
H26A H 0.095704 0.504824 0.222184 0.116 Uiso 1 1 calc R U . . .
H26B H 0.119578 0.500755 0.109117 0.116 Uiso 1 1 calc R U . . .
H26C H 0.235723 0.502531 0.242296 0.116 Uiso 1 1 calc R U . . .
C27 C -0.0216(7) 0.44063(17) 0.1320(6) 0.072(2) Uani 1 1 d . . . . .
H27A H -0.030018 0.417795 0.132129 0.108 Uiso 1 1 calc R U . . .
H27B H -0.061713 0.448258 0.048825 0.108 Uiso 1 1 calc R U . . .
H27C H -0.062047 0.450205 0.174937 0.108 Uiso 1 1 calc R U . . .
C28 C 0.2275(10) 0.4299(2) 0.1410(9) 0.095(2) Uani 1 1 d . U . . .
H28A H 0.316875 0.435006 0.184715 0.143 Uiso 1 1 calc R U . . .
H28B H 0.193346 0.435881 0.056288 0.143 Uiso 1 1 calc R U . . .
H28C H 0.216398 0.407285 0.146348 0.143 Uiso 1 1 calc R U . . .
C29 C 0.4633(6) 0.37897(15) 0.9372(5) 0.0519(13) Uani 1 1 d . U . . .
H29 H 0.391998 0.391097 0.922890 0.062 Uiso 0.607(6) 1 calc R U P A 1
H29A H 0.434650 0.398878 0.947295 0.062 Uiso 0.393(6) 1 calc R U P A 2
C30 C 0.6412(13) 0.3272(3) 1.0803(12) 0.061(3) Uani 0.607(6) 1 d . U P A 1
H30A H 0.574733 0.312297 1.031390 0.091 Uiso 0.607(6) 1 calc R U P A 1
H30B H 0.692844 0.318389 1.160860 0.091 Uiso 0.607(6) 1 calc R U P A 1
H30C H 0.693454 0.331122 1.042218 0.091 Uiso 0.607(6) 1 calc R U P A 1
C30S C 0.6757(16) 0.3364(4) 1.1100(17) 0.049(4) Uani 0.393(6) 1 d . U P A 2
H30D H 0.691488 0.314021 1.107390 0.074 Uiso 0.393(6) 1 calc R U P A 2
H30E H 0.725541 0.344163 1.192584 0.074 Uiso 0.393(6) 1 calc R U P A 2
H30F H 0.699167 0.347824 1.056585 0.074 Uiso 0.393(6) 1 calc R U P A 2
C31 C 0.6787(11) 0.3968(3) 1.1884(9) 0.064(3) Uani 0.607(6) 1 d . . P A 1
H31A H 0.724001 0.405108 1.148045 0.095 Uiso 0.607(6) 1 calc R U P A 1
H31B H 0.738651 0.387912 1.266468 0.095 Uiso 0.607(6) 1 calc R U P A 1
H31C H 0.631713 0.413727 1.200813 0.095 Uiso 0.607(6) 1 calc R U P A 1
C31S C 0.443(4) 0.3030(9) 1.011(3) 0.155(13) Uani 0.393(6) 1 d . U P A 2
H31D H 0.486360 0.288684 1.079447 0.232 Uiso 0.393(6) 1 calc R U P A 2
H31E H 0.458043 0.296617 0.945159 0.232 Uiso 0.393(6) 1 calc R U P A 2
H31F H 0.352469 0.302272 0.984209 0.232 Uiso 0.393(6) 1 calc R U P A 2
C32 C 0.4644(9) 0.3565(2) 1.1607(8) 0.093(3) Uani 1 1 d . . . . .
H32A H 0.515617 0.349319 1.243732 0.139 Uiso 0.607(6) 1 calc R U P A 1
H32B H 0.418507 0.375460 1.160213 0.139 Uiso 0.607(6) 1 calc R U P A 1
H32C H 0.404748 0.340094 1.113481 0.139 Uiso 0.607(6) 1 calc R U P A 1
H32D H 0.496693 0.377906 1.183356 0.139 Uiso 0.393(6) 1 calc R U P A 2
H32E H 0.373182 0.356672 1.127314 0.139 Uiso 0.393(6) 1 calc R U P A 2
H32F H 0.502020 0.343021 1.231959 0.139 Uiso 0.393(6) 1 calc R U P A 2
C33 C 0.4229(5) 0.47688(12) 0.6970(5) 0.0405(12) Uani 1 1 d . . . . .
C34 C 0.4819(5) 0.46298(12) 0.8120(5) 0.0393(12) Uani 1 1 d . . . . .
C35 C 0.3970(5) 0.46422(13) 0.8605(5) 0.0437(12) Uani 1 1 d . U . . .
C36 C 0.2870(6) 0.47940(14) 0.7742(5) 0.0480(10) Uani 1 1 d . U . . .
C37 C 0.3010(5) 0.48714(12) 0.6726(5) 0.0411(9) Uani 1 1 d . U . . .
C38 C 0.4798(6) 0.48168(14) 0.6161(6) 0.0487(14) Uani 1 1 d . . . . .
H38A H 0.544637 0.465832 0.633861 0.073 Uiso 1 1 calc R U . . .
H38B H 0.517208 0.502612 0.629593 0.073 Uiso 1 1 calc R U . . .
H38C H 0.414667 0.479719 0.531929 0.073 Uiso 1 1 calc R U . . .
C39 C 0.6121(5) 0.45042(15) 0.8742(5) 0.0482(14) Uani 1 1 d . . . . .
H39A H 0.619098 0.434591 0.933187 0.072 Uiso 1 1 calc R U . . .
H39B H 0.670870 0.467545 0.915425 0.072 Uiso 1 1 calc R U . . .
H39C H 0.631810 0.440882 0.814861 0.072 Uiso 1 1 calc R U . . .
C40 C 0.4288(8) 0.45759(19) 0.9887(7) 0.076(2) Uani 1 1 d . . . . .
H40A H 0.355172 0.448992 0.990785 0.114 Uiso 1 1 calc R U . . .
H40B H 0.454492 0.477069 1.035349 0.114 Uiso 1 1 calc R U . . .
H40C H 0.497482 0.442391 1.023560 0.114 Uiso 1 1 calc R U . . .
C41 C 0.1795(7) 0.48983(19) 0.7950(7) 0.0697(17) Uani 1 1 d . U . . .
H41A H 0.102773 0.491427 0.717507 0.104 Uiso 1 1 calc R U . . .
H41B H 0.199100 0.510308 0.834876 0.104 Uiso 1 1 calc R U . . .
H41C H 0.167260 0.474473 0.845997 0.104 Uiso 1 1 calc R U . . .
C42 C 0.2145(6) 0.50741(15) 0.5675(6) 0.0590(14) Uani 1 1 d . U . . .
H42A H 0.241414 0.507014 0.505908 0.088 Uiso 1 1 calc R U . . .
H42B H 0.217297 0.528984 0.595218 0.088 Uiso 1 1 calc R U . . .
H42C H 0.128776 0.499381 0.533345 0.088 Uiso 1 1 calc R U . . .
C43 C 0.1189(5) 0.43441(11) 0.5699(5) 0.0377(12) Uani 1 1 d . . . . .
C44 C 0.2042(5) 0.41065(12) 0.7597(5) 0.0385(12) Uani 1 1 d . . . . .

loop_
_atom_site_aniso_label
_atom_site_aniso_U_11
_atom_site_aniso_U_22
_atom_site_aniso_U_33
_atom_site_aniso_U_23
_atom_site_aniso_U_13
_atom_site_aniso_U_12
Mo 0.0238(2) 0.0220(2) 0.0457(3) -0.00263(16) 0.01952(19) 0.00076(14)
Si1 0.0223(6) 0.0190(6) 0.0266(6) 0.0005(4) 0.0119(5) 0.0025(4)
Si2 0.0240(7) 0.1053(15) 0.0472(9) -0.0281(10) 0.0150(7) -0.0062(8)
Si3 0.0494(7) 0.0425(7) 0.0794(8) 0.0010(6) 0.0438(6) -0.0050(6)
Si4 0.0290(7) 0.0240(6) 0.0504(8) -0.0003(6) 0.0232(6) -0.0008(5)
Si5 0.0275(7) 0.0295(7) 0.0352(7) -0.0026(5) 0.0080(6) 0.0044(5)
Si6 0.0541(10) 0.0567(10) 0.0553(10) 0.0333(8) 0.0248(8) 0.0213(8)
Si7 0.0466(16) 0.0520(18) 0.0326(13) 0.0054(11) 0.0245(12) 0.0148(13)
Si7S 0.067(3) 0.052(3) 0.031(2) 0.0013(17) 0.029(2) -0.006(2)
O1 0.026(2) 0.057(3) 0.073(3) 0.016(2) 0.019(2) 0.0043(17)
O2 0.042(2) 0.068(3) 0.074(3) 0.019(2) 0.034(2) -0.001(2)
N1 0.0249(19) 0.0239(19) 0.036(2) 0.0055(16) 0.0141(17) 0.0032(15)
N2 0.029(2) 0.037(2) 0.041(2) 0.0135(18) 0.0175(19) 0.0073(17)
N3 0.0269(19) 0.0278(19) 0.029(2) -0.0032(15) 0.0130(16) 0.0078(15)
N4 0.047(3) 0.059(3) 0.036(2) 0.010(2) 0.015(2) 0.030(2)
C1 0.026(2) 0.019(2) 0.025(2) -0.0005(16) 0.0144(18) 0.0008(16)
C2 0.028(2) 0.027(2) 0.032(2) -0.0055(18) 0.017(2) -0.0038(18)
C3 0.031(2) 0.030(2) 0.044(3) -0.015(2) 0.021(2) -0.0084(19)
C4 0.033(2) 0.026(2) 0.032(2) -0.0048(18) 0.021(2) -0.0017(18)
C5 0.025(2) 0.023(2) 0.031(2) -0.0011(17) 0.0183(19) 0.0001(17)
C6 0.025(2) 0.020(2) 0.022(2) 0.0024(16) 0.0128(17) 0.0007(16)
C7 0.026(2) 0.034(3) 0.045(3) -0.015(2) 0.020(2) -0.0067(19)
C8 0.045(4) 0.107(6) 0.060(4) 0.010(4) 0.026(3) 0.022(4)
C9 0.081(3) 0.093(3) 0.081(3) 0.0000(18) 0.041(2) 0.0023(18)
C10 0.080(2) 0.0809(19) 0.084(2) -0.0134(18) 0.0350(16) -0.0058(17)
C11 0.0563(17) 0.074(2) 0.079(2) 0.0032(17) 0.0443(18) 0.0054(17)
C12 0.077(2) 0.0580(17) 0.083(2) -0.0088(17) 0.0376(17) 0.0052(17)
C13 0.087(2) 0.087(2) 0.0802(16) 0.0079(18) 0.0371(12) -0.0068(19)
C14 0.048(3) 0.028(3) 0.048(3) -0.017(2) 0.023(3) 0.002(2)
C15 0.065(2) 0.061(2) 0.062(2) -0.0118(17) 0.0294(17) 0.0065(17)
C16 0.065(2) 0.073(3) 0.078(2) -0.0100(17) 0.0437(18) -0.0022(17)
C17 0.096(6) 0.049(4) 0.075(5) -0.008(3) 0.040(4) 0.029(4)
C18 0.023(2) 0.021(2) 0.034(2) -0.0041(18) 0.0132(19) 0.0023(17)
C19 0.048(3) 0.039(3) 0.051(3) 0.010(2) 0.029(3) 0.003(2)
C20 0.058(4) 0.043(3) 0.078(4) 0.003(3) 0.051(4) 0.002(3)
C21 0.037(3) 0.029(3) 0.076(4) 0.000(3) 0.025(3) -0.006(2)
C22 0.032(3) 0.043(3) 0.075(4) 0.014(3) 0.021(3) 0.011(2)
C23 0.058(2) 0.049(2) 0.0453(18) -0.0120(13) 0.0179(15) 0.0040(16)
C24 0.046(3) 0.050(3) 0.037(3) 0.008(2) 0.020(3) 0.005(3)
C25 0.034(3) 0.039(3) 0.053(3) 0.016(2) 0.020(2) 0.007(2)
C26 0.075(3) 0.074(3) 0.077(3) 0.0099(18) 0.0325(19) -0.0045(18)
C27 0.076(5) 0.052(4) 0.050(4) -0.010(3) -0.001(3) 0.000(3)
C28 0.099(3) 0.105(3) 0.096(3) -0.0015(18) 0.057(2) 0.0149(18)
C29 0.0536(16) 0.0558(16) 0.0495(15) -0.0022(9) 0.0272(11) 0.0052(10)
C30 0.061(4) 0.061(4) 0.060(4) 0.0000(19) 0.029(2) 0.0038(19)
C30S 0.048(5) 0.049(5) 0.050(5) 0.002(2) 0.023(3) 0.000(2)
C31 0.064(7) 0.086(8) 0.032(5) -0.002(5) 0.016(5) 0.010(6)
C31S 0.155(13) 0.154(13) 0.154(13) 0.000(2) 0.074(6) -0.001(2)
C32 0.108(7) 0.114(7) 0.087(6) 0.036(5) 0.072(6) 0.046(6)
C33 0.038(3) 0.025(2) 0.062(3) -0.006(2) 0.027(3) -0.007(2)
C34 0.038(3) 0.032(3) 0.054(3) -0.018(2) 0.027(3) -0.013(2)
C35 0.042(3) 0.040(3) 0.053(3) -0.016(2) 0.026(2) -0.0047(19)
C36 0.0506(13) 0.0420(12) 0.0510(13) -0.0104(8) 0.0239(9) 0.0013(9)
C37 0.0418(13) 0.0328(9) 0.0467(13) -0.0010(9) 0.0195(9) -0.0017(9)
C38 0.045(3) 0.048(3) 0.056(3) -0.002(3) 0.027(3) -0.009(3)
C39 0.031(3) 0.061(4) 0.047(3) -0.010(3) 0.015(2) -0.009(3)
C40 0.102(6) 0.081(5) 0.074(5) -0.046(4) 0.065(5) -0.042(5)
C41 0.066(2) 0.072(3) 0.080(2) -0.0100(18) 0.0423(18) 0.0086(17)
C42 0.056(2) 0.048(2) 0.0638(19) 0.0100(15) 0.0216(14) 0.0058(16)
C43 0.034(3) 0.030(3) 0.055(3) 0.009(2) 0.027(3) 0.006(2)
C44 0.032(3) 0.036(3) 0.050(3) 0.005(2) 0.022(2) 0.004(2)

loop_
_atom_type_symbol
_atom_type_description
_atom_type_scat_dispersion_real
_atom_type_scat_dispersion_imag
_atom_type_scat_source
C C 0.0033 0.0016 'International Tables Vol C Tables 4.2.6.8 and 6.1.1.4'
H H 0.0000 0.0000 'International Tables Vol C Tables 4.2.6.8 and 6.1.1.4'
Mo Mo -1.6832 0.6857 'International Tables Vol C Tables 4.2.6.8 and 6.1.1.4'
N N 0.0061 0.0033 'International Tables Vol C Tables 4.2.6.8 and 6.1.1.4'
O O 0.0106 0.0060 'International Tables Vol C Tables 4.2.6.8 and 6.1.1.4'
Si Si 0.0817 0.0704 'International Tables Vol C Tables 4.2.6.8 and 6.1.1.4'

loop_
_geom_angle_atom_site_label_1
_geom_angle_atom_site_label_2
_geom_angle_atom_site_label_3
_geom_angle
_geom_angle_site_symmetry_1
_geom_angle_site_symmetry_3
_geom_angle_publ_flag
N1 Mo Si1 33.71(9) . . ?
N1 Mo C33 86.90(17) . . ?
N1 Mo C34 104.01(16) . . ?
N1 Mo C35 139.17(17) . . ?
N1 Mo C36 140.31(19) . . ?
N1 Mo C37 104.66(17) . . ?
N3 Mo Si1 33.48(10) . . ?
N3 Mo N1 66.97(14) . . ?
N3 Mo C33 106.23(17) . . ?
N3 Mo C34 86.15(16) . . ?
N3 Mo C35 100.93(17) . . ?
N3 Mo C36 136.72(18) . . ?
N3 Mo C37 140.98(17) . . ?
C33 Mo Si1 100.58(13) . . ?
C34 Mo Si1 98.78(12) . . ?
C34 Mo C33 33.92(19) . . ?
C35 Mo Si1 126.74(14) . . ?
C35 Mo C33 58.1(2) . . ?
C35 Mo C34 35.17(18) . . ?
C35 Mo C37 59.3(2) . . ?
C36 Mo Si1 156.77(16) . . ?
C36 Mo C33 58.4(2) . . ?
C36 Mo C34 58.4(2) . . ?
C36 Mo C35 35.8(2) . . ?
C36 Mo C37 35.7(2) . . ?
C37 Mo Si1 130.51(14) . . ?
C37 Mo C33 35.04(18) . . ?
C37 Mo C34 57.99(19) . . ?
C43 Mo Si1 106.17(16) . . ?
C43 Mo N1 85.39(19) . . ?
C43 Mo N3 127.18(18) . . ?
C43 Mo C33 116.6(2) . . ?
C43 Mo C34 145.7(2) . . ?
C43 Mo C35 127.1(2) . . ?
C43 Mo C36 93.2(2) . . ?
C43 Mo C37 87.8(2) . . ?
C43 Mo C44 73.7(2) . . ?
C44 Mo Si1 104.40(15) . . ?
C44 Mo N1 124.06(19) . . ?
C44 Mo N3 85.53(18) . . ?
C44 Mo C33 148.8(2) . . ?
C44 Mo C34 122.4(2) . . ?
C44 Mo C35 91.7(2) . . ?
C44 Mo C36 93.1(2) . . ?
C44 Mo C37 125.1(2) . . ?
N1 Si1 Mo 48.74(14) . . ?
N1 Si1 C1 130.8(2) . . ?
N3 Si1 Mo 48.08(13) . . ?
N3 Si1 N1 96.4(2) . . ?
N3 Si1 C1 132.55(19) . . ?
C1 Si1 Mo 171.15(14) . . ?
C8 Si2 C7 106.6(3) . . ?
C9 Si2 C7 108.5(3) . . ?
C9 Si2 C8 109.1(4) . . ?
C9 Si2 C10 109.8(4) . . ?
C10 Si2 C7 112.9(3) . . ?
C10 Si2 C8 109.7(4) . . ?
C11 Si3 C7 108.7(3) . . ?
C11 Si3 C12 109.0(4) . . ?
C12 Si3 C7 114.1(3) . . ?
C13 Si3 C7 109.0(3) . . ?
C13 Si3 C11 110.9(4) . . ?
C13 Si3 C12 105.1(4) . . ?
C19 Si4 C18 107.6(2) . . ?
C20 Si4 C18 112.8(2) . . ?
C20 Si4 C19 109.4(3) . . ?
C21 Si4 C18 108.4(3) . . ?
C21 Si4 C19 109.1(3) . . ?
C21 Si4 C20 109.4(3) . . ?
C22 Si5 C18 113.5(3) . . ?
C22 Si5 C23 109.2(3) . . ?
C23 Si5 C18 107.6(2) . . ?
C24 Si5 C18 109.0(2) . . ?
C24 Si5 C22 108.9(3) . . ?
C24 Si5 C23 108.7(3) . . ?
C25 Si6 C26 106.8(3) . . ?
C27 Si6 C25 107.3(3) . . ?
C27 Si6 C26 105.6(4) . . ?
C28 Si6 C25 112.2(4) . . ?
C28 Si6 C26 114.0(4) . . ?
C28 Si6 C27 110.6(4) . . ?
C29 Si7 C30 106.5(5) . . ?
C29 Si7 C31 112.5(4) . . ?
C29 Si7 C32 106.3(4) . . ?
C31 Si7 C30 116.5(6) . . ?
C31 Si7 C32 106.7(5) . . ?
C32 Si7 C30 107.8(5) . . ?
C30S Si7S C29 100.1(6) . . ?
C31S Si7S C29 122.7(12) . . ?
C31S Si7S C30S 99.5(14) . . ?
C32 Si7S C29 106.0(4) . . ?
C32 Si7S C30S 116.5(7) . . ?
C32 Si7S C31S 111.9(13) . . ?
Si1 N1 Mo 97.55(18) . . ?
N2 N1 Mo 138.8(3) . . ?
N2 N1 Si1 122.9(3) . . ?
C25 N2 N1 117.3(5) . . ?
Si1 N3 Mo 98.44(18) . . ?
N4 N3 Mo 136.8(3) . . ?
N4 N3 Si1 124.2(3) . . ?
C29 N4 N3 117.7(5) . . ?
C2 C1 Si1 120.0(3) . . ?
C2 C1 C6 120.8(4) . . ?
C6 C1 Si1 119.1(3) . . ?
C1 C2 C7 120.5(4) . . ?
C3 C2 C1 118.4(4) . . ?
C3 C2 C7 121.0(4) . . ?
C2 C3 H3 118.9 . . ?
C4 C3 C2 122.2(4) . . ?
C4 C3 H3 118.9 . . ?
C3 C4 C5 118.2(4) . . ?
C3 C4 C14 120.9(4) . . ?
C5 C4 C14 120.8(4) . . ?
C4 C5 H5 119.0 . . ?
C4 C5 C6 122.0(4) . . ?
C6 C5 H5 119.0 . . ?
C1 C6 C18 121.1(4) . . ?
C5 C6 C1 118.3(4) . . ?
C5 C6 C18 120.5(4) . . ?
Si2 C7 Si3 119.0(2) . . ?
Si2 C7 H7 103.6 . . ?
Si3 C7 H7 103.6 . . ?
C2 C7 Si2 113.8(3) . . ?
C2 C7 Si3 111.1(3) . . ?
C2 C7 H7 103.6 . . ?
Si2 C8 H8A 109.5 . . ?
Si2 C8 H8B 109.5 . . ?
Si2 C8 H8C 109.5 . . ?
H8A C8 H8B 109.5 . . ?
H8A C8 H8C 109.5 . . ?
H8B C8 H8C 109.5 . . ?
Si2 C9 H9A 109.5 . . ?
Si2 C9 H9B 109.5 . . ?
Si2 C9 H9C 109.5 . . ?
H9A C9 H9B 109.5 . . ?
H9A C9 H9C 109.5 . . ?
H9B C9 H9C 109.5 . . ?
Si2 C10 H10A 109.5 . . ?
Si2 C10 H10B 109.5 . . ?
Si2 C10 H10C 109.5 . . ?
H10A C10 H10B 109.5 . . ?
H10A C10 H10C 109.5 . . ?
H10B C10 H10C 109.5 . . ?
Si3 C11 H11A 109.5 . . ?
Si3 C11 H11B 109.5 . . ?
Si3 C11 H11C 109.5 . . ?
H11A C11 H11B 109.5 . . ?
H11A C11 H11C 109.5 . . ?
H11B C11 H11C 109.5 . . ?
Si3 C12 H12A 109.5 . . ?
Si3 C12 H12B 109.5 . . ?
Si3 C12 H12C 109.5 . . ?
H12A C12 H12B 109.5 . . ?
H12A C12 H12C 109.5 . . ?
H12B C12 H12C 109.5 . . ?
Si3 C13 H13A 109.5 . . ?
Si3 C13 H13B 109.5 . . ?
Si3 C13 H13C 109.5 . . ?
H13A C13 H13B 109.5 . . ?
H13A C13 H13C 109.5 . . ?
H13B C13 H13C 109.5 . . ?
C4 C14 C17 107.2(5) . . ?
C15 C14 C4 111.2(5) . . ?
C15 C14 C17 106.8(5) . . ?
C16 C14 C4 112.8(5) . . ?
C16 C14 C15 109.5(5) . . ?
C16 C14 C17 109.1(6) . . ?
C14 C15 H15A 109.5 . . ?
C14 C15 H15B 109.5 . . ?
C14 C15 H15C 109.5 . . ?
H15A C15 H15B 109.5 . . ?
H15A C15 H15C 109.5 . . ?
H15B C15 H15C 109.5 . . ?
C14 C16 H16A 109.5 . . ?
C14 C16 H16B 109.5 . . ?
C14 C16 H16C 109.5 . . ?
H16A C16 H16B 109.5 . . ?
H16A C16 H16C 109.5 . . ?
H16B C16 H16C 109.5 . . ?
C14 C17 H17A 109.5 . . ?
C14 C17 H17B 109.5 . . ?
C14 C17 H17C 109.5 . . ?
H17A C17 H17B 109.5 . . ?
H17A C17 H17C 109.5 . . ?
H17B C17 H17C 109.5 . . ?
Si4 C18 Si5 119.0(2) . . ?
Si4 C18 H18 103.9 . . ?
Si5 C18 H18 103.9 . . ?
C6 C18 Si4 113.4(3) . . ?
C6 C18 Si5 110.8(3) . . ?
C6 C18 H18 103.9 . . ?
Si4 C19 H19A 109.5 . . ?
Si4 C19 H19B 109.5 . . ?
Si4 C19 H19C 109.5 . . ?
H19A C19 H19B 109.5 . . ?
H19A C19 H19C 109.5 . . ?
H19B C19 H19C 109.5 . . ?
Si4 C20 H20A 109.5 . . ?
Si4 C20 H20B 109.5 . . ?
Si4 C20 H20C 109.5 . . ?
H20A C20 H20B 109.5 . . ?
H20A C20 H20C 109.5 . . ?
H20B C20 H20C 109.5 . . ?
Si4 C21 H21A 109.5 . . ?
Si4 C21 H21B 109.5 . . ?
Si4 C21 H21C 109.5 . . ?
H21A C21 H21B 109.5 . . ?
H21A C21 H21C 109.5 . . ?
H21B C21 H21C 109.5 . . ?
Si5 C22 H22A 109.5 . . ?
Si5 C22 H22B 109.5 . . ?
Si5 C22 H22C 109.5 . . ?
H22A C22 H22B 109.5 . . ?
H22A C22 H22C 109.5 . . ?
H22B C22 H22C 109.5 . . ?
Si5 C23 H23A 109.5 . . ?
Si5 C23 H23B 109.5 . . ?
Si5 C23 H23C 109.5 . . ?
H23A C23 H23B 109.5 . . ?
H23A C23 H23C 109.5 . . ?
H23B C23 H23C 109.5 . . ?
Si5 C24 H24A 109.5 . . ?
Si5 C24 H24B 109.5 . . ?
Si5 C24 H24C 109.5 . . ?
H24A C24 H24B 109.5 . . ?
H24A C24 H24C 109.5 . . ?
H24B C24 H24C 109.5 . . ?
Si6 C25 H25 119.5 . . ?
N2 C25 Si6 121.0(5) . . ?
N2 C25 H25 119.5 . . ?
Si6 C26 H26A 109.5 . . ?
Si6 C26 H26B 109.5 . . ?
Si6 C26 H26C 109.5 . . ?
H26A C26 H26B 109.5 . . ?
H26A C26 H26C 109.5 . . ?
H26B C26 H26C 109.5 . . ?
Si6 C27 H27A 109.5 . . ?
Si6 C27 H27B 109.5 . . ?
Si6 C27 H27C 109.5 . . ?
H27A C27 H27B 109.5 . . ?
H27A C27 H27C 109.5 . . ?
H27B C27 H27C 109.5 . . ?
Si6 C28 H28A 109.5 . . ?
Si6 C28 H28B 109.5 . . ?
Si6 C28 H28C 109.5 . . ?
H28A C28 H28B 109.5 . . ?
H28A C28 H28C 109.5 . . ?
H28B C28 H28C 109.5 . . ?
Si7 C29 H29 118.0 . . ?
Si7S C29 H29A 122.1 . . ?
N4 C29 Si7 124.0(5) . . ?
N4 C29 Si7S 115.9(5) . . ?
N4 C29 H29 118.0 . . ?
N4 C29 H29A 122.1 . . ?
Si7 C30 H30A 109.5 . . ?
Si7 C30 H30B 109.5 . . ?
Si7 C30 H30C 109.5 . . ?
H30A C30 H30B 109.5 . . ?
H30A C30 H30C 109.5 . . ?
H30B C30 H30C 109.5 . . ?
Si7S C30S H30D 109.5 . . ?
Si7S C30S H30E 109.5 . . ?
Si7S C30S H30F 109.5 . . ?
H30D C30S H30E 109.5 . . ?
H30D C30S H30F 109.5 . . ?
H30E C30S H30F 109.5 . . ?
Si7 C31 H31A 109.5 . . ?
Si7 C31 H31B 109.5 . . ?
Si7 C31 H31C 109.5 . . ?
H31A C31 H31B 109.5 . . ?
H31A C31 H31C 109.5 . . ?
H31B C31 H31C 109.5 . . ?
Si7S C31S H31D 109.5 . . ?
Si7S C31S H31E 109.5 . . ?
Si7S C31S H31F 109.5 . . ?
H31D C31S H31E 109.5 . . ?
H31D C31S H31F 109.5 . . ?
H31E C31S H31F 109.5 . . ?
Si7 C32 H32A 109.5 . . ?
Si7 C32 H32B 109.5 . . ?
Si7 C32 H32C 109.5 . . ?
Si7S C32 H32D 109.5 . . ?
Si7S C32 H32E 109.5 . . ?
Si7S C32 H32F 109.5 . . ?
H32A C32 H32B 109.5 . . ?
H32A C32 H32C 109.5 . . ?
H32B C32 H32C 109.5 . . ?
H32D C32 H32E 109.5 . . ?
H32D C32 H32F 109.5 . . ?
H32E C32 H32F 109.5 . . ?
C34 C33 Mo 73.0(3) . . ?
C34 C33 C37 108.3(5) . . ?
C34 C33 C38 126.1(5) . . ?
C37 C33 Mo 69.4(3) . . ?
C37 C33 C38 125.5(5) . . ?
C38 C33 Mo 125.7(4) . . ?
C33 C34 Mo 73.1(3) . . ?
C33 C34 C35 108.2(5) . . ?
C33 C34 C39 125.7(5) . . ?
C35 C34 Mo 69.0(3) . . ?
C35 C34 C39 126.1(5) . . ?
C39 C34 Mo 125.6(4) . . ?
C34 C35 Mo 75.9(3) . . ?
C34 C35 C40 126.1(6) . . ?
C36 C35 Mo 70.3(3) . . ?
C36 C35 C34 107.2(5) . . ?
C36 C35 C40 125.3(6) . . ?
C40 C35 Mo 129.6(4) . . ?
C35 C36 Mo 73.9(3) . . ?
C35 C36 C37 109.1(5) . . ?
C35 C36 C41 125.1(6) . . ?
C37 C36 Mo 74.3(3) . . ?
C37 C36 C41 125.3(6) . . ?
C41 C36 Mo 124.8(5) . . ?
C33 C37 Mo 75.6(3) . . ?
C33 C37 C42 125.3(5) . . ?
C36 C37 Mo 70.0(3) . . ?
C36 C37 C33 107.2(5) . . ?
C36 C37 C42 126.7(5) . . ?
C42 C37 Mo 127.9(4) . . ?
C33 C38 H38A 109.5 . . ?
C33 C38 H38B 109.5 . . ?
C33 C38 H38C 109.5 . . ?
H38A C38 H38B 109.5 . . ?
H38A C38 H38C 109.5 . . ?
H38B C38 H38C 109.5 . . ?
C34 C39 H39A 109.5 . . ?
C34 C39 H39B 109.5 . . ?
C34 C39 H39C 109.5 . . ?
H39A C39 H39B 109.5 . . ?
H39A C39 H39C 109.5 . . ?
H39B C39 H39C 109.5 . . ?
C35 C40 H40A 109.5 . . ?
C35 C40 H40B 109.5 . . ?
C35 C40 H40C 109.5 . . ?
H40A C40 H40B 109.5 . . ?
H40A C40 H40C 109.5 . . ?
H40B C40 H40C 109.5 . . ?
C36 C41 H41A 109.5 . . ?
C36 C41 H41B 109.5 . . ?
C36 C41 H41C 109.5 . . ?
H41A C41 H41B 109.5 . . ?
H41A C41 H41C 109.5 . . ?
H41B C41 H41C 109.5 . . ?
C37 C42 H42A 109.5 . . ?
C37 C42 H42B 109.5 . . ?
C37 C42 H42C 109.5 . . ?
H42A C42 H42B 109.5 . . ?
H42A C42 H42C 109.5 . . ?
H42B C42 H42C 109.5 . . ?
O1 C43 Mo 176.3(5) . . ?
O2 C44 Mo 175.7(5) . . ?

loop_
_geom_bond_atom_site_label_1
_geom_bond_atom_site_label_2
_geom_bond_distance
_geom_bond_site_symmetry_2
_geom_bond_publ_flag
Mo Si1 2.9611(12) . ?
Mo N1 2.245(4) . ?
Mo N3 2.227(4) . ?
Mo C33 2.415(5) . ?
Mo C34 2.414(5) . ?
Mo C35 2.323(5) . ?
Mo C36 2.277(6) . ?
Mo C37 2.333(5) . ?
Mo C43 1.950(5) . ?
Mo C44 1.954(5) . ?
Si1 N1 1.658(4) . ?
Si1 N3 1.651(4) . ?
Si1 C1 1.836(4) . ?
Si2 C7 1.891(5) . ?
Si2 C8 1.868(7) . ?
Si2 C9 1.859(9) . ?
Si2 C10 1.865(8) . ?
Si3 C7 1.909(6) . ?
Si3 C11 1.859(7) . ?
Si3 C12 1.864(7) . ?
Si3 C13 1.858(9) . ?
Si4 C18 1.895(5) . ?
Si4 C19 1.870(6) . ?
Si4 C20 1.869(6) . ?
Si4 C21 1.867(6) . ?
Si5 C18 1.910(5) . ?
Si5 C22 1.859(6) . ?
Si5 C23 1.866(6) . ?
Si5 C24 1.856(6) . ?
Si6 C25 1.873(6) . ?
Si6 C26 1.885(8) . ?
Si6 C27 1.836(8) . ?
Si6 C28 1.829(9) . ?
Si7 C29 1.853(7) . ?
Si7 C30 1.909(13) . ?
Si7 C31 1.867(12) . ?
Si7 C32 1.872(9) . ?
Si7S C29 2.058(8) . ?
Si7S C30S 1.928(18) . ?
Si7S C31S 1.83(4) . ?
Si7S C32 1.661(9) . ?
O1 C43 1.163(7) . ?
O2 C44 1.158(7) . ?
N1 N2 1.382(6) . ?
N2 C25 1.292(7) . ?
N3 N4 1.374(6) . ?
N4 C29 1.290(8) . ?
C1 C2 1.406(6) . ?
C1 C6 1.408(6) . ?
C2 C3 1.392(6) . ?
C2 C7 1.516(6) . ?
C3 H3 0.9500 . ?
C3 C4 1.391(7) . ?
C4 C5 1.392(6) . ?
C4 C14 1.536(6) . ?
C5 H5 0.9500 . ?
C5 C6 1.397(6) . ?
C6 C18 1.504(6) . ?
C7 H7 1.0000 . ?
C8 H8A 0.9800 . ?
C8 H8B 0.9800 . ?
C8 H8C 0.9800 . ?
C9 H9A 0.9800 . ?
C9 H9B 0.9800 . ?
C9 H9C 0.9800 . ?
C10 H10A 0.9800 . ?
C10 H10B 0.9800 . ?
C10 H10C 0.9800 . ?
C11 H11A 0.9800 . ?
C11 H11B 0.9800 . ?
C11 H11C 0.9800 . ?
C12 H12A 0.9800 . ?
C12 H12B 0.9800 . ?
C12 H12C 0.9800 . ?
C13 H13A 0.9800 . ?
C13 H13B 0.9800 . ?
C13 H13C 0.9800 . ?
C14 C15 1.522(8) . ?
C14 C16 1.507(9) . ?
C14 C17 1.543(9) . ?
C15 H15A 0.9800 . ?
C15 H15B 0.9800 . ?
C15 H15C 0.9800 . ?
C16 H16A 0.9800 . ?
C16 H16B 0.9800 . ?
C16 H16C 0.9800 . ?
C17 H17A 0.9800 . ?
C17 H17B 0.9800 . ?
C17 H17C 0.9800 . ?
C18 H18 1.0000 . ?
C19 H19A 0.9800 . ?
C19 H19B 0.9800 . ?
C19 H19C 0.9800 . ?
C20 H20A 0.9800 . ?
C20 H20B 0.9800 . ?
C20 H20C 0.9800 . ?
C21 H21A 0.9800 . ?
C21 H21B 0.9800 . ?
C21 H21C 0.9800 . ?
C22 H22A 0.9800 . ?
C22 H22B 0.9800 . ?
C22 H22C 0.9800 . ?
C23 H23A 0.9800 . ?
C23 H23B 0.9800 . ?
C23 H23C 0.9800 . ?
C24 H24A 0.9800 . ?
C24 H24B 0.9800 . ?
C24 H24C 0.9800 . ?
C25 H25 0.9500 . ?
C26 H26A 0.9800 . ?
C26 H26B 0.9800 . ?
C26 H26C 0.9800 . ?
C27 H27A 0.9800 . ?
C27 H27B 0.9800 . ?
C27 H27C 0.9800 . ?
C28 H28A 0.9800 . ?
C28 H28B 0.9800 . ?
C28 H28C 0.9800 . ?
C29 H29 0.9500 . ?
C29 H29A 0.9500 . ?
C30 H30A 0.9800 . ?
C30 H30B 0.9800 . ?
C30 H30C 0.9800 . ?
C30S H30D 0.9800 . ?
C30S H30E 0.9800 . ?
C30S H30F 0.9800 . ?
C31 H31A 0.9800 . ?
C31 H31B 0.9800 . ?
C31 H31C 0.9800 . ?
C31S H31D 0.9800 . ?
C31S H31E 0.9800 . ?
C31S H31F 0.9800 . ?
C32 H32A 0.9800 . ?
C32 H32B 0.9800 . ?
C32 H32C 0.9800 . ?
C32 H32D 0.9800 . ?
C32 H32E 0.9800 . ?
C32 H32F 0.9800 . ?
C33 C34 1.409(8) . ?
C33 C37 1.431(7) . ?
C33 C38 1.499(8) . ?
C34 C35 1.434(8) . ?
C34 C39 1.490(8) . ?
C35 C36 1.415(8) . ?
C35 C40 1.504(9) . ?
C36 C37 1.416(8) . ?
C36 C41 1.519(9) . ?
C37 C42 1.511(8) . ?
C38 H38A 0.9800 . ?
C38 H38B 0.9800 . ?
C38 H38C 0.9800 . ?
C39 H39A 0.9800 . ?
C39 H39B 0.9800 . ?
C39 H39C 0.9800 . ?
C40 H40A 0.9800 . ?
C40 H40B 0.9800 . ?
C40 H40C 0.9800 . ?
C41 H41A 0.9800 . ?
C41 H41B 0.9800 . ?
C41 H41C 0.9800 . ?
C42 H42A 0.9800 . ?
C42 H42B 0.9800 . ?
C42 H42C 0.9800 . ?

loop_
_geom_torsion_atom_site_label_1
_geom_torsion_atom_site_label_2
_geom_torsion_atom_site_label_3
_geom_torsion_atom_site_label_4
_geom_torsion
_geom_torsion_site_symmetry_1
_geom_torsion_site_symmetry_2
_geom_torsion_site_symmetry_3
_geom_torsion_site_symmetry_4
_geom_torsion_publ_flag
Mo Si1 N1 N2 -171.9(4) . . . . ?
Mo Si1 N3 N4 172.9(5) . . . . ?
Mo N1 N2 C25 4.5(7) . . . . ?
Mo N3 N4 C29 3.0(9) . . . . ?
Mo C33 C34 C35 -60.3(3) . . . . ?
Mo C33 C34 C39 122.0(5) . . . . ?
Mo C33 C37 C36 63.2(4) . . . . ?
Mo C33 C37 C42 -126.5(6) . . . . ?
Mo C34 C35 C36 -63.8(4) . . . . ?
Mo C34 C35 C40 129.1(6) . . . . ?
Mo C35 C36 C37 -66.6(4) . . . . ?
Mo C35 C36 C41 121.5(6) . . . . ?
Mo C36 C37 C33 -67.0(4) . . . . ?
Mo C36 C37 C42 122.9(6) . . . . ?
Si1 N1 N2 C25 172.2(4) . . . . ?
Si1 N3 N4 C29 -166.8(5) . . . . ?
Si1 C1 C2 C3 175.6(4) . . . . ?
Si1 C1 C2 C7 -5.4(6) . . . . ?
Si1 C1 C6 C5 -175.2(3) . . . . ?
Si1 C1 C6 C18 8.4(5) . . . . ?
N1 Si1 N3 Mo 6.6(2) . . . . ?
N1 Si1 N3 N4 179.6(4) . . . . ?
N1 Si1 C1 C2 -75.1(4) . . . . ?
N1 Si1 C1 C6 103.2(4) . . . . ?
N1 N2 C25 Si6 -179.1(3) . . . . ?
N3 Si1 N1 Mo -6.6(2) . . . . ?
N3 Si1 N1 N2 -178.4(4) . . . . ?
N3 Si1 C1 C2 98.0(4) . . . . ?
N3 Si1 C1 C6 -83.8(4) . . . . ?
N3 N4 C29 Si7 -161.3(4) . . . . ?
N3 N4 C29 Si7S 158.6(4) . . . . ?
C1 Si1 N1 Mo 168.28(19) . . . . ?
C1 Si1 N1 N2 -3.6(5) . . . . ?
C1 Si1 N3 Mo -168.1(2) . . . . ?
C1 Si1 N3 N4 4.9(6) . . . . ?
C1 C2 C3 C4 0.3(7) . . . . ?
C1 C2 C7 Si2 116.2(4) . . . . ?
C1 C2 C7 Si3 -106.3(4) . . . . ?
C1 C6 C18 Si4 -112.5(4) . . . . ?
C1 C6 C18 Si5 110.7(4) . . . . ?
C2 C1 C6 C5 3.0(6) . . . . ?
C2 C1 C6 C18 -173.3(4) . . . . ?
C2 C3 C4 C5 1.6(8) . . . . ?
C2 C3 C4 C14 178.0(5) . . . . ?
C3 C2 C7 Si2 -64.8(6) . . . . ?
C3 C2 C7 Si3 72.7(5) . . . . ?
C3 C4 C5 C6 -1.1(7) . . . . ?
C3 C4 C14 C15 36.0(7) . . . . ?
C3 C4 C14 C16 159.5(5) . . . . ?
C3 C4 C14 C17 -80.4(6) . . . . ?
C4 C5 C6 C1 -1.2(6) . . . . ?
C4 C5 C6 C18 175.2(4) . . . . ?
C5 C4 C14 C15 -147.7(5) . . . . ?
C5 C4 C14 C16 -24.2(7) . . . . ?
C5 C4 C14 C17 95.9(6) . . . . ?
C5 C6 C18 Si4 71.2(5) . . . . ?
C5 C6 C18 Si5 -65.6(5) . . . . ?
C6 C1 C2 C3 -2.6(7) . . . . ?
C6 C1 C2 C7 176.4(4) . . . . ?
C7 C2 C3 C4 -178.8(5) . . . . ?
C8 Si2 C7 Si3 89.5(4) . . . . ?
C8 Si2 C7 C2 -136.6(4) . . . . ?
C9 Si2 C7 Si3 -153.1(4) . . . . ?
C9 Si2 C7 C2 -19.1(5) . . . . ?
C10 Si2 C7 Si3 -31.1(4) . . . . ?
C10 Si2 C7 C2 102.8(5) . . . . ?
C14 C4 C5 C6 -177.5(4) . . . . ?
C19 Si4 C18 Si5 -172.6(3) . . . . ?
C19 Si4 C18 C6 54.5(4) . . . . ?
C20 Si4 C18 Si5 66.7(4) . . . . ?
C20 Si4 C18 C6 -66.3(4) . . . . ?
C21 Si4 C18 Si5 -54.7(3) . . . . ?
C21 Si4 C18 C6 172.3(3) . . . . ?
C26 Si6 C25 N2 -138.7(5) . . . . ?
C27 Si6 C25 N2 108.4(5) . . . . ?
C28 Si6 C25 N2 -13.2(6) . . . . ?
C30 Si7 C29 N4 -29.3(8) . . . . ?
C31 Si7 C29 N4 99.5(7) . . . . ?
C32 Si7 C29 N4 -144.0(6) . . . . ?
C33 C34 C35 Mo 63.0(4) . . . . ?
C33 C34 C35 C36 -0.8(6) . . . . ?
C33 C34 C35 C40 -168.0(5) . . . . ?
C34 C33 C37 Mo -63.0(4) . . . . ?
C34 C33 C37 C36 0.2(6) . . . . ?
C34 C33 C37 C42 170.4(5) . . . . ?
C34 C35 C36 Mo 67.5(4) . . . . ?
C34 C35 C36 C37 0.9(6) . . . . ?
C34 C35 C36 C41 -171.0(6) . . . . ?
C35 C36 C37 Mo 66.3(4) . . . . ?
C35 C36 C37 C33 -0.7(6) . . . . ?
C35 C36 C37 C42 -170.8(5) . . . . ?
C37 C33 C34 Mo 60.7(4) . . . . ?
C37 C33 C34 C35 0.4(6) . . . . ?
C37 C33 C34 C39 -177.2(5) . . . . ?
C38 C33 C34 Mo -122.1(5) . . . . ?
C38 C33 C34 C35 177.5(5) . . . . ?
C38 C33 C34 C39 -0.1(8) . . . . ?
C38 C33 C37 Mo 119.8(5) . . . . ?
C38 C33 C37 C36 -177.0(5) . . . . ?
C38 C33 C37 C42 -6.7(9) . . . . ?
C39 C34 C35 Mo -119.4(5) . . . . ?
C39 C34 C35 C36 176.8(5) . . . . ?
C39 C34 C35 C40 9.7(9) . . . . ?
C40 C35 C36 Mo -125.2(6) . . . . ?
C40 C35 C36 C37 168.2(5) . . . . ?
C40 C35 C36 C41 -3.7(10) . . . . ?
C41 C36 C37 Mo -121.8(6) . . . . ?
C41 C36 C37 C33 171.2(6) . . . . ?
C41 C36 C37 C42 1.1(10) . . . . ?
